data_7009486
loop_
_publ_author_name
'Adams, Harry'
'Fenton, David E.'
'Haque, Shabana R.'
'Heath, Sarah L.'
'Ohba, Masaaki'
'Okawa, Hisashi'
'Spey, Sharon E.'

_publ_section_title
;
 Diversity in the reactions of unsymmetric dinucleating Schiff base
 ligands with CuII and NiII
;
_journal_issue 12
_journal_name_full 'Journal of the Chemical Society, Dalton Transactions'
_journal_page_first 1849
_journal_paper_doi 10.1039/b001395l
_journal_year 2000
_chemical_formula_sum 'C31 H58 Cl2 N4 Ni2 O17'
_chemical_formula_weight 947.13
_chemical_name_systematic
; 
 ? 
;
_space_group_IT_number 2
_symmetry_cell_setting triclinic
_symmetry_space_group_name_Hall '-P 1'
_symmetry_space_group_name_H-M 'P -1'
_atom_sites_solution_hydrogens geom
_atom_sites_solution_primary direct
_atom_sites_solution_secondary difmap
_audit_creation_method SHELXL-97
_cell_angle_alpha 73.874(3)
_cell_angle_beta 85.768(3)
_cell_angle_gamma 62.618(2)
_cell_formula_units_Z 1
_cell_length_a 10.3948(15)
_cell_length_b 10.6991(15)
_cell_length_c 10.8277(14)
_cell_measurement_reflns_used 102
_cell_measurement_temperature 150(2)
_cell_measurement_theta_max 23.38
_cell_measurement_theta_min 1.96
_cell_volume 1025.2(2)
_computing_cell_refinement 'Bruker SMART'
_computing_data_collection 'Bruker SMART'
_computing_data_reduction 'Bruker SAINTPLUS'
_computing_molecular_graphics 'SHELXTL-97 (Sheldrick, 1997)'
_computing_publication_material 'SHELXTL-97 (Sheldrick, 1997)'
_computing_structure_refinement 'SHELXL-97 (Sheldrick, 1997)'
_computing_structure_solution 'SHELXS-97 (Sheldrick, 1990)'
_diffrn_ambient_temperature 150(2)
_diffrn_measured_fraction_theta_full 0.983
_diffrn_measured_fraction_theta_max 0.983
_diffrn_measurement_device_type 'Bruker SMART 1000 CCD'
_diffrn_measurement_method '/w scans with narrow frames'
_diffrn_radiation_monochromator graphite
_diffrn_radiation_source 'fine-focus sealed tube'
_diffrn_radiation_type MoK\a
_diffrn_radiation_wavelength 0.71073
_diffrn_reflns_av_R_equivalents 0.0953
_diffrn_reflns_av_sigmaI/netI 0.0749
_diffrn_reflns_limit_h_max 11
_diffrn_reflns_limit_h_min -10
_diffrn_reflns_limit_k_max 11
_diffrn_reflns_limit_k_min -11
_diffrn_reflns_limit_l_max 12
_diffrn_reflns_limit_l_min -6
_diffrn_reflns_number 4539
_diffrn_reflns_theta_full 23.38
_diffrn_reflns_theta_max 23.38
_diffrn_reflns_theta_min 1.96
_exptl_absorpt_coefficient_mu 1.124
_exptl_absorpt_correction_T_max 0.9779
_exptl_absorpt_correction_T_min 0.8770
_exptl_absorpt_correction_type empirical
_exptl_crystal_colour Green
_exptl_crystal_density_diffrn 1.534
_exptl_crystal_density_method 'not measured'
_exptl_crystal_description Plate
_exptl_crystal_F_000 498
_exptl_crystal_size_max 0.12
_exptl_crystal_size_mid 0.06
_exptl_crystal_size_min 0.02
_refine_diff_density_max 1.916
_refine_diff_density_min -0.991
_refine_diff_density_rms 0.188
_refine_ls_extinction_method none
_refine_ls_goodness_of_fit_ref 1.202
_refine_ls_hydrogen_treatment mixed
_refine_ls_matrix_type full
_refine_ls_number_parameters 273
_refine_ls_number_reflns 2938
_refine_ls_number_restraints 7
_refine_ls_restrained_S_all 1.200
_refine_ls_R_factor_all 0.1126
_refine_ls_R_factor_gt 0.0892
_refine_ls_shift/su_max 0.000
_refine_ls_shift/su_mean 0.000
_refine_ls_structure_factor_coef Fsqd
_refine_ls_weighting_details 'calc w=1/[\s^2^(Fo^2^)+(0.2000P)^2^+0.0000P] where P=(Fo^2^+2Fc^2^)/3'
_refine_ls_weighting_scheme calc
_refine_ls_wR_factor_gt 0.2436
_refine_ls_wR_factor_ref 0.2946
_reflns_number_gt 2235
_reflns_number_total 2938
_reflns_threshold_expression >2sigma(I)
_cod_data_source_file b001395l.txt
_cod_data_source_block ifn3t
_cod_depositor_comments
;
The following automatic conversions were performed:
'_symmetry_cell_setting' value 'Triclinic' changed to 'triclinic'
according to '/home/saulius/struct/CIF-dictionaries/cif_core.dic'
dictionary named 'cif_core.dic' version 2.4.1 from 2010-06-29.

Automatic conversion script
Id: cif_fix_enum 1527 2010-12-29 10:47:43Z saulius 
;
_cod_original_sg_symbol_H-M P-1
_cod_database_code 7009486

loop_
_symmetry_equiv_pos_as_xyz
'x, y, z'
'-x, -y, -z'

loop_
_atom_site_label
_atom_site_type_symbol
_atom_site_fract_x
_atom_site_fract_y
_atom_site_fract_z
_atom_site_U_iso_or_equiv
_atom_site_adp_type
_atom_site_occupancy
_atom_site_symmetry_multiplicity
_atom_site_calc_flag
_atom_site_refinement_flags
_atom_site_disorder_assembly
_atom_site_disorder_group
O1 O 0.4584(5) 0.1063(5) 0.5553(5) 0.0491(13) Uani 1 1 d . . .
Ni1 Ni 0.35103(8) -0.00101(9) 0.52184(9) 0.0487(5) Uani 1 1 d . . .
C1 C 0.4172(7) 0.2127(7) 0.6091(7) 0.0466(18) Uani 1 1 d . . .
C2 C 0.5038(7) 0.2891(7) 0.6045(7) 0.0446(17) Uani 1 1 d . . .
C3 C 0.4530(8) 0.4084(8) 0.6582(8) 0.0512(19) Uani 1 1 d . . .
H3 H 0.5079 0.4579 0.6524 0.061 Uiso 1 1 calc R . .
C4 C 0.3246(8) 0.4537(8) 0.7188(8) 0.053(2) Uani 1 1 d . . .
C5 C 0.2774(8) 0.5780(8) 0.7823(9) 0.065(2) Uani 1 1 d . . .
H5A H 0.2284 0.6704 0.7186 0.098 Uiso 1 1 calc R . .
H5B H 0.3613 0.5727 0.8197 0.098 Uiso 1 1 calc R . .
H5C H 0.2128 0.5690 0.8483 0.098 Uiso 1 1 calc R . .
C6 C 0.2495(8) 0.3747(8) 0.7287(8) 0.054(2) Uani 1 1 d . . .
H6 H 0.1653 0.4018 0.7732 0.065 Uiso 1 1 calc R . .
C7 C 0.2893(7) 0.2563(8) 0.6771(8) 0.0484(18) Uani 1 1 d . . .
C8 C 0.2059(8) 0.1699(8) 0.7092(8) 0.054(2) Uani 1 1 d . . .
H8A H 0.2630 0.0798 0.7747 0.065 Uiso 1 1 calc R . .
H8B H 0.1174 0.2251 0.7469 0.065 Uiso 1 1 calc R . .
N1 N 0.1656(7) 0.1310(7) 0.6009(7) 0.0563(17) Uani 1 1 d . . .
C9 C 0.0767(8) 0.0545(10) 0.6534(10) 0.068(2) Uani 1 1 d . . .
H9A H -0.0096 0.1190 0.6857 0.101 Uiso 1 1 calc R . .
H9B H 0.1318 -0.0311 0.7220 0.101 Uiso 1 1 calc R . .
H9C H 0.0504 0.0261 0.5863 0.101 Uiso 1 1 calc R . .
C10 C 0.0814(8) 0.2659(8) 0.4957(8) 0.058(2) Uani 1 1 d . . .
H10A H 0.1198 0.3347 0.4880 0.070 Uiso 1 1 calc R . .
H10B H -0.0192 0.3117 0.5168 0.070 Uiso 1 1 calc R . .
C11 C 0.0892(8) 0.2306(8) 0.3695(9) 0.062(2) Uani 1 1 d . . .
H11A H 0.0432 0.1687 0.3733 0.075 Uiso 1 1 calc R . .
H11B H 0.0401 0.3198 0.3005 0.075 Uiso 1 1 calc R . .
N2 N 0.2470(6) 0.1524(7) 0.3464(6) 0.0545(17) Uani 1 1 d . . .
H2 H 0.2812 0.2196 0.3296 0.065 Uiso 1 1 calc R . .
C12 C 0.2687(9) 0.0978(9) 0.2313(8) 0.065(2) Uani 1 1 d . . .
H12A H 0.2291 0.0290 0.2454 0.078 Uiso 1 1 calc R . .
H12B H 0.3722 0.0443 0.2231 0.078 Uiso 1 1 calc R . .
C13 C 0.1996(12) 0.2163(12) 0.1017(10) 0.090(3) Uani 1 1 d . . .
H13A H 0.0972 0.2717 0.1085 0.135 Uiso 1 1 calc R . .
H13B H 0.2153 0.1698 0.0340 0.135 Uiso 1 1 calc R . .
H13C H 0.2435 0.2807 0.0824 0.135 Uiso 1 1 calc R . .
C14 C 0.6441(8) 0.2451(8) 0.5527(8) 0.054(2) Uani 1 1 d . . .
H14 H 0.6860 0.3056 0.5522 0.065 Uiso 1 1 calc R . .
O2 O 0.7181(5) 0.1412(5) 0.5089(5) 0.0515(13) Uani 1 1 d . . .
O3 O 0.4463(6) -0.1622(6) 0.7016(6) 0.0605(15) Uani 1 1 d . . .
Cl1 Cl -0.2342(2) 0.4534(2) 0.7912(2) 0.0624(7) Uani 1 1 d . . .
O4 O -0.3376(9) 0.4755(9) 0.8907(8) 0.111(3) Uani 1 1 d . A .
O5 O -0.3074(9) 0.5681(8) 0.6809(7) 0.095(2) Uani 1 1 d . A .
O6A O -0.1110(14) 0.4505(15) 0.839(3) 0.093(5) Uani 0.82(7) 1 d PU A 1
O6B O -0.105(6) 0.454(7) 0.770(13) 0.080(15) Uani 0.18(7) 1 d PU A 2
O7 O -0.2035(6) 0.3166(6) 0.7672(7) 0.0755(18) Uani 1 1 d . A .
C1S C 0.4227(17) -0.185(2) 1.0260(13) 0.134(6) Uani 1 1 d . . .
H1S1 H 0.3699 -0.0956 1.0504 0.200 Uiso 1 1 calc R . .
H1S2 H 0.5121 -0.1899 0.9914 0.200 Uiso 1 1 calc R . .
H1S3 H 0.4433 -0.2669 1.1002 0.200 Uiso 1 1 calc R . .
O1S O 0.3429(10) -0.1886(11) 0.9368(8) 0.125(4) Uani 1 1 d . . .
H1S H 0.3701 -0.1643 0.8652 0.188 Uiso 1 1 calc R . .
C2S C 0.0000 0.0000 1.0000 0.195(14) Uani 1 2 d SU . .
O2S O 0.106(4) -0.157(3) 0.945(6) 0.33(3) Uani 0.50 1 d PU . .

loop_
_atom_site_aniso_label
_atom_site_aniso_U_11
_atom_site_aniso_U_22
_atom_site_aniso_U_33
_atom_site_aniso_U_23
_atom_site_aniso_U_13
_atom_site_aniso_U_12
O1 0.025(2) 0.042(3) 0.086(3) -0.035(3) -0.005(2) -0.009(2)
Ni1 0.0230(6) 0.0330(7) 0.0937(9) -0.0310(5) -0.0091(5) -0.0064(5)
C1 0.023(3) 0.031(4) 0.082(5) -0.029(3) -0.014(3) 0.000(3)
C2 0.029(4) 0.034(4) 0.076(5) -0.024(3) -0.013(3) -0.012(3)
C3 0.036(4) 0.035(4) 0.087(5) -0.024(3) -0.018(4) -0.013(3)
C4 0.029(4) 0.038(4) 0.094(6) -0.033(4) -0.013(4) -0.005(3)
C5 0.035(4) 0.041(4) 0.122(7) -0.044(4) -0.014(4) -0.004(4)
C6 0.029(4) 0.049(4) 0.083(5) -0.031(4) -0.007(3) -0.007(3)
C7 0.020(3) 0.036(4) 0.093(5) -0.029(3) -0.012(3) -0.007(3)
C8 0.028(4) 0.039(4) 0.099(6) -0.034(4) -0.008(4) -0.008(3)
N1 0.031(3) 0.037(3) 0.104(5) -0.034(3) -0.006(3) -0.009(3)
C9 0.033(4) 0.062(5) 0.132(7) -0.067(5) 0.006(4) -0.020(4)
C10 0.030(4) 0.045(4) 0.099(6) -0.036(4) -0.010(4) -0.005(3)
C11 0.036(4) 0.035(4) 0.107(6) -0.021(4) -0.022(4) -0.004(3)
N2 0.027(3) 0.043(3) 0.091(5) -0.023(3) -0.016(3) -0.010(3)
C12 0.048(5) 0.052(5) 0.091(6) -0.028(4) -0.020(4) -0.010(4)
C13 0.085(8) 0.070(7) 0.100(7) -0.027(5) -0.021(6) -0.017(6)
C14 0.032(4) 0.039(4) 0.095(6) -0.022(4) -0.014(4) -0.014(3)
O2 0.030(3) 0.038(3) 0.094(4) -0.034(3) -0.004(2) -0.012(2)
O3 0.038(3) 0.039(3) 0.101(4) -0.021(3) -0.014(3) -0.010(2)
Cl1 0.0377(11) 0.0426(11) 0.1035(16) -0.0334(10) -0.0131(10) -0.0058(9)
O4 0.088(6) 0.108(6) 0.147(7) -0.084(6) 0.031(5) -0.032(5)
O5 0.090(5) 0.062(4) 0.120(6) -0.028(4) -0.026(4) -0.018(4)
O6A 0.034(5) 0.096(7) 0.156(16) -0.080(8) -0.025(7) -0.006(4)
O6B 0.044(19) 0.07(2) 0.17(4) -0.09(3) 0.00(3) -0.028(16)
O7 0.052(4) 0.043(3) 0.130(5) -0.043(3) -0.011(3) -0.007(3)
C1S 0.122(12) 0.170(15) 0.106(9) -0.005(9) -0.039(8) -0.076(11)
O1S 0.095(6) 0.144(8) 0.095(5) -0.055(5) 0.000(5) -0.008(6)
C2S 0.13(2) 0.21(3) 0.138(18) -0.030(18) -0.006(15) 0.00(2)
O2S 0.15(3) 0.12(2) 0.71(9) -0.18(3) -0.19(4) 0.018(18)

loop_
_atom_type_symbol
_atom_type_description
_atom_type_scat_dispersion_real
_atom_type_scat_dispersion_imag
_atom_type_scat_source
C C 0.0033 0.0016 'International Tables Vol C Tables 4.2.6.8 and 6.1.1.4'
H H 0.0000 0.0000 'International Tables Vol C Tables 4.2.6.8 and 6.1.1.4'
N N 0.0061 0.0033 'International Tables Vol C Tables 4.2.6.8 and 6.1.1.4'
O O 0.0106 0.0060 'International Tables Vol C Tables 4.2.6.8 and 6.1.1.4'
Cl Cl 0.1484 0.1585 'International Tables Vol C Tables 4.2.6.8 and 6.1.1.4'
Ni Ni 0.3393 1.1124 'International Tables Vol C Tables 4.2.6.8 and 6.1.1.4'

loop_
_geom_angle_atom_site_label_1
_geom_angle_atom_site_label_2
_geom_angle_atom_site_label_3
_geom_angle
_geom_angle_site_symmetry_1
_geom_angle_site_symmetry_3
_geom_angle_publ_flag
C1 O1 Ni1 129.8(5) . 2_656 ?
C1 O1 Ni1 130.7(5) . . ?
Ni1 O1 Ni1 99.6(2) 2_656 . ?
O1 Ni1 O1 80.4(2) 2_656 . ?
O1 Ni1 O2 90.0(2) 2_656 2_656 ?
O1 Ni1 O2 169.12(19) . 2_656 ?
O1 Ni1 N1 171.2(2) 2_656 . ?
O1 Ni1 N1 91.0(2) . . ?
O2 Ni1 N1 98.6(2) 2_656 . ?
O1 Ni1 N2 94.6(2) 2_656 . ?
O1 Ni1 N2 94.9(2) . . ?
O2 Ni1 N2 91.1(2) 2_656 . ?
N1 Ni1 N2 83.9(3) . . ?
O1 Ni1 O3 87.2(2) 2_656 . ?
O1 Ni1 O3 88.7(2) . . ?
O2 Ni1 O3 85.6(2) 2_656 . ?
N1 Ni1 O3 94.7(2) . . ?
N2 Ni1 O3 176.2(2) . . ?
O1 C1 C7 121.6(6) . . ?
O1 C1 C2 121.1(6) . . ?
C7 C1 C2 117.2(6) . . ?
C3 C2 C14 116.9(6) . . ?
C3 C2 C1 119.8(6) . . ?
C14 C2 C1 123.2(6) . . ?
C4 C3 C2 122.0(7) . . ?
C6 C4 C3 117.0(7) . . ?
C6 C4 C5 122.3(7) . . ?
C3 C4 C5 120.5(7) . . ?
C4 C6 C7 125.3(7) . . ?
C6 C7 C1 118.4(7) . . ?
C6 C7 C8 118.9(7) . . ?
C1 C7 C8 122.3(6) . . ?
N1 C8 C7 116.8(7) . . ?
C9 N1 C10 110.5(6) . . ?
C9 N1 C8 107.3(7) . . ?
C10 N1 C8 110.1(6) . . ?
C9 N1 Ni1 111.2(5) . . ?
C10 N1 Ni1 106.9(5) . . ?
C8 N1 Ni1 110.8(4) . . ?
N1 C10 C11 111.0(6) . . ?
N2 C11 C10 106.8(6) . . ?
C12 N2 C11 111.6(6) . . ?
C12 N2 Ni1 117.5(5) . . ?
C11 N2 Ni1 106.6(5) . . ?
N2 C12 C13 115.9(7) . . ?
O2 C14 C2 130.9(7) . . ?
C14 O2 Ni1 124.3(5) . 2_656 ?
O6B Cl1 O6A 31(5) . . ?
O6B Cl1 O5 95(5) . . ?
O6A Cl1 O5 115.7(10) . . ?
O6B Cl1 O7 101(2) . . ?
O6A Cl1 O7 112.3(7) . . ?
O5 Cl1 O7 108.8(4) . . ?
O6B Cl1 O4 137(5) . . ?
O6A Cl1 O4 106.7(14) . . ?
O5 Cl1 O4 105.5(5) . . ?
O7 Cl1 O4 107.2(5) . . ?
O2S C2S O2S 180(3) . 2_557 ?

loop_
_geom_bond_atom_site_label_1
_geom_bond_atom_site_label_2
_geom_bond_distance
_geom_bond_site_symmetry_2
_geom_bond_publ_flag
O1 C1 1.305(8) . ?
O1 Ni1 2.028(5) 2_656 ?
O1 Ni1 2.041(5) . ?
Ni1 O1 2.028(5) 2_656 ?
Ni1 O2 2.045(5) 2_656 ?
Ni1 N1 2.090(6) . ?
Ni1 N2 2.100(6) . ?
Ni1 O3 2.143(5) . ?
C1 C7 1.416(11) . ?
C1 C2 1.458(10) . ?
C2 C3 1.411(10) . ?
C2 C14 1.434(11) . ?
C3 C4 1.379(11) . ?
C4 C6 1.371(11) . ?
C4 C5 1.530(11) . ?
C6 C7 1.401(11) . ?
C7 C8 1.497(11) . ?
C8 N1 1.492(10) . ?
N1 C9 1.486(11) . ?
N1 C10 1.489(11) . ?
C10 C11 1.503(12) . ?
C11 N2 1.499(10) . ?
N2 C12 1.479(11) . ?
C12 C13 1.554(13) . ?
C14 O2 1.227(9) . ?
O2 Ni1 2.045(5) 2_656 ?
Cl1 O6B 1.35(6) . ?
Cl1 O6A 1.401(14) . ?
Cl1 O5 1.404(7) . ?
Cl1 O7 1.443(6) . ?
Cl1 O4 1.452(8) . ?
C1S O1S 1.338(15) . ?
C2S O2S 1.77(3) . ?
C2S O2S 1.77(3) 2_557 ?

loop_
_geom_torsion_atom_site_label_1
_geom_torsion_atom_site_label_2
_geom_torsion_atom_site_label_3
_geom_torsion_atom_site_label_4
_geom_torsion
_geom_torsion_site_symmetry_1
_geom_torsion_site_symmetry_2
_geom_torsion_site_symmetry_3
_geom_torsion_site_symmetry_4
_geom_torsion_publ_flag
C1 O1 Ni1 O1 179.3(8) . . . 2_656 ?
Ni1 O1 Ni1 O1 0.0 2_656 . . 2_656 ?
C1 O1 Ni1 O2 -151.5(10) . . . 2_656 ?
Ni1 O1 Ni1 O2 29.2(12) 2_656 . . 2_656 ?
C1 O1 Ni1 N1 1.4(7) . . . . ?
Ni1 O1 Ni1 N1 -177.9(2) 2_656 . . . ?
C1 O1 Ni1 N2 85.4(6) . . . . ?
Ni1 O1 Ni1 N2 -93.9(3) 2_656 . . . ?
C1 O1 Ni1 O3 -93.3(6) . . . . ?
Ni1 O1 Ni1 O3 87.4(2) 2_656 . . . ?
Ni1 O1 C1 C7 -169.2(5) 2_656 . . . ?
Ni1 O1 C1 C7 11.7(11) . . . . ?
Ni1 O1 C1 C2 9.1(10) 2_656 . . . ?
Ni1 O1 C1 C2 -170.0(5) . . . . ?
O1 C1 C2 C3 177.0(6) . . . . ?
C7 C1 C2 C3 -4.7(10) . . . . ?
O1 C1 C2 C14 -6.0(11) . . . . ?
C7 C1 C2 C14 172.3(7) . . . . ?
C14 C2 C3 C4 -175.3(7) . . . . ?
C1 C2 C3 C4 1.9(11) . . . . ?
C2 C3 C4 C6 2.0(11) . . . . ?
C2 C3 C4 C5 176.6(7) . . . . ?
C3 C4 C6 C7 -3.1(12) . . . . ?
C5 C4 C6 C7 -177.6(7) . . . . ?
C4 C6 C7 C1 0.2(12) . . . . ?
C4 C6 C7 C8 172.8(7) . . . . ?
O1 C1 C7 C6 -178.0(7) . . . . ?
C2 C1 C7 C6 3.7(10) . . . . ?
O1 C1 C7 C8 9.6(11) . . . . ?
C2 C1 C7 C8 -168.7(7) . . . . ?
C6 C7 C8 N1 136.0(7) . . . . ?
C1 C7 C8 N1 -51.6(9) . . . . ?
C7 C8 N1 C9 -176.5(6) . . . . ?
C7 C8 N1 C10 -56.2(8) . . . . ?
C7 C8 N1 Ni1 61.9(7) . . . . ?
O1 Ni1 N1 C9 -167.5(13) 2_656 . . . ?
O1 Ni1 N1 C9 -153.7(6) . . . . ?
O2 Ni1 N1 C9 21.3(6) 2_656 . . . ?
N2 Ni1 N1 C9 111.5(6) . . . . ?
O3 Ni1 N1 C9 -65.0(6) . . . . ?
O1 Ni1 N1 C10 71.8(16) 2_656 . . . ?
O1 Ni1 N1 C10 85.6(5) . . . . ?
O2 Ni1 N1 C10 -99.4(5) 2_656 . . . ?
N2 Ni1 N1 C10 -9.2(5) . . . . ?
O3 Ni1 N1 C10 174.3(5) . . . . ?
O1 Ni1 N1 C8 -48.2(17) 2_656 . . . ?
O1 Ni1 N1 C8 -34.5(5) . . . . ?
O2 Ni1 N1 C8 140.5(5) 2_656 . . . ?
N2 Ni1 N1 C8 -129.3(5) . . . . ?
O3 Ni1 N1 C8 54.3(5) . . . . ?
C9 N1 C10 C11 -83.7(8) . . . . ?
C8 N1 C10 C11 157.9(7) . . . . ?
Ni1 N1 C10 C11 37.5(7) . . . . ?
N1 C10 C11 N2 -55.8(8) . . . . ?
C10 C11 N2 C12 173.8(7) . . . . ?
C10 C11 N2 Ni1 44.3(7) . . . . ?
O1 Ni1 N2 C12 43.1(6) 2_656 . . . ?
O1 Ni1 N2 C12 123.8(6) . . . . ?
O2 Ni1 N2 C12 -47.1(6) 2_656 . . . ?
N1 Ni1 N2 C12 -145.6(6) . . . . ?
O3 Ni1 N2 C12 -76(3) . . . . ?
O1 Ni1 N2 C11 169.2(5) 2_656 . . . ?
O1 Ni1 N2 C11 -110.1(5) . . . . ?
O2 Ni1 N2 C11 79.0(5) 2_656 . . . ?
N1 Ni1 N2 C11 -19.5(5) . . . . ?
O3 Ni1 N2 C11 50(3) . . . . ?
C11 N2 C12 C13 60.8(10) . . . . ?
Ni1 N2 C12 C13 -175.6(7) . . . . ?
C3 C2 C14 O2 174.5(8) . . . . ?
C1 C2 C14 O2 -2.6(13) . . . . ?
C2 C14 O2 Ni1 6.9(12) . . . 2_656 ?
